data_7059951
loop_
_publ_author_name
'Miyagawa, Yoshito'
'Tsatsuryan, Arshak'
'Haraguchi, Tomoyuki'
'Shcherbakov, Igor'
'Akitsu, Takashiro'

_publ_section_title
;
 Photochemical reduction of Cr(vi) compounds by amino acid Schiff base
 copper complexes with a hydroxyl group and titanium oxide composites in
 aqueous solutions
;
_journal_issue 38
_journal_name_full 'New Journal of Chemistry'
_journal_page_first 16665
_journal_page_last 16674
_journal_paper_doi 10.1039/D0NJ02481C
_journal_volume 44
_journal_year 2020
_chemical_formula_moiety 'C9 H8 Cu N O4'
_chemical_formula_sum 'C9 H8 Cu N O4'
_chemical_formula_weight 257.70
_space_group_crystal_system monoclinic
_space_group_IT_number 14
_space_group_name_Hall '-P 2yn'
_space_group_name_H-M_alt 'P 1 21/n 1'
_atom_sites_solution_hydrogens mixed
_atom_sites_solution_primary direct
_atom_sites_solution_secondary difmap
_audit_update_record
;
2020-02-18 deposited with the CCDC.	2020-09-02 downloaded from the CCDC.
;
_cell_angle_alpha 90
_cell_angle_beta 91.632(8)
_cell_angle_gamma 90
_cell_formula_units_Z 4
_cell_length_a 6.3126(13)
_cell_length_b 13.094(3)
_cell_length_c 11.740(3)
_cell_measurement_reflns_used 5665
_cell_measurement_temperature 173
_cell_measurement_theta_max 27.8578
_cell_measurement_theta_min 2.3365
_cell_volume 970.0(4)
_computing_data_collection 'Bruker APEX3'_computing_cell_refinement              'SAINT V8.38A (Bruker AXS Inc., 2017)'
_computing_data_reduction 'SAINT V8.38A (Bruker AXS Inc., 2017)'
_computing_molecular_graphics 'ORTEP-3 and Mercury'
_computing_publication_material 'Bruker SHELXTL'
_computing_structure_refinement 'SHELXL-2016/6 (Sheldrick, 2016)'
_computing_structure_solution 'SHELXT 2014/5 (Sheldrick, 2014)'
_diffrn_ambient_temperature 173
_diffrn_detector_area_resol_mean 7.3910
_diffrn_measured_fraction_theta_full 0.987
_diffrn_measured_fraction_theta_max 0.987
_diffrn_measurement_device_type 'Bruker APEX-III CCD'
_diffrn_measurement_method '\f and \w scans'
_diffrn_radiation_type MoK\a
_diffrn_radiation_wavelength 0.71073
_diffrn_reflns_av_R_equivalents 0.0344
_diffrn_reflns_av_unetI/netI 0.0265
_diffrn_reflns_limit_h_max 8
_diffrn_reflns_limit_h_min -8
_diffrn_reflns_limit_k_max 17
_diffrn_reflns_limit_k_min -16
_diffrn_reflns_limit_l_max 14
_diffrn_reflns_limit_l_min -15
_diffrn_reflns_number 11551
_diffrn_reflns_theta_full 27.76
_diffrn_reflns_theta_max 27.76
_diffrn_reflns_theta_min 2.33
_diffrn_source 'fine-focus sealed tube'
_exptl_absorpt_coefficient_mu 2.243
_exptl_absorpt_correction_T_max 0.81
_exptl_absorpt_correction_T_min 0.71
_exptl_absorpt_correction_type multi-scan
_exptl_absorpt_process_details 'SADABS-2016/2 - Bruker AXS area detector scaling and absorption correction'
_exptl_crystal_colour green
_exptl_crystal_density_diffrn 1.765
_exptl_crystal_density_meas ?
_exptl_crystal_density_method 'not measured'
_exptl_crystal_description prism
_exptl_crystal_F_000 520
_exptl_crystal_size_max 0.6
_exptl_crystal_size_mid 0.1
_exptl_crystal_size_min 0.1
_refine_diff_density_max 0.702
_refine_diff_density_min -0.572
_refine_ls_extinction_coef 0.011(2)
_refine_ls_extinction_method 'SHELXL-2016/6 (Sheldrick 2016)'
_refine_ls_goodness_of_fit_ref 0.968
_refine_ls_hydrogen_treatment mixed
_refine_ls_matrix_type full
_refine_ls_number_parameters 152
_refine_ls_number_reflns 2260
_refine_ls_number_restraints 0
_refine_ls_restrained_S_all 0.968
_refine_ls_R_factor_all 0.0459
_refine_ls_R_factor_gt 0.0348
_refine_ls_shift/su_max 0.001
_refine_ls_shift/su_mean 0.000
_refine_ls_structure_factor_coef Fsqd
_refine_ls_weighting_details 'w=1/[\s^2^(Fo^2^)+(0.1000P)^2^+0.6062P] where P=(Fo^2^+2Fc^2^)/3'
_refine_ls_weighting_scheme calc
_refine_ls_wR_factor_gt 0.1029
_refine_ls_wR_factor_ref 0.1294
_reflns_number_gt 1897
_reflns_number_total 2260
_reflns_threshold_expression 'I > 2\s(I)'
_cod_data_source_file d0nj02481c2.cif
_cod_data_source_block CuGDB2
_cod_depositor_comments
;
The following automatic conversions were performed:

data item '_exptl_absorpt_correction_type' value 'Multi-Scan' was
changed to 'multi-scan' in accordance with the
/home/data/users/saulius/crontab/automatic-downloads/rss-feeds/RSC/lib/dictionaries/cif_core.dic
dictionary named 'cif_core.dic' version 2.4.2 last updated on
2011-04-26.

data item '_exptl_crystal_density_meas' value 'not measured' was
changed to '?' -- the value is perceived as not measured.

Automatic conversion script
Id: cif_fix_values 7556 2019-12-06 15:28:31Z antanas 

 Adding full bibliography for 7059950--7059952.cif.
;
_cod_database_code 7059951

loop_
_space_group_symop_operation_xyz
'x, y, z'
'-x+1/2, y+1/2, -z+1/2'
'-x, -y, -z'
'x-1/2, -y-1/2, z-1/2'

loop_
_atom_site_type_symbol
_atom_site_label
_atom_site_fract_x
_atom_site_fract_y
_atom_site_fract_z
_atom_site_U_iso_or_equiv
_atom_site_adp_type
_atom_site_calc_flag
_atom_site_refinement_flags_adp
_atom_site_refinement_flags_occupancy
_atom_site_refinement_flags_posn
_atom_site_occupancy
_atom_site_disorder_assembly
_atom_site_disorder_group
Cu Cu1 0.60608(5) 0.54002(2) 0.61011(3) 0.02250(19) Uani d . . . 1 . .
O O4 0.3708(3) 0.57183(16) 0.50943(17) 0.0231(4) Uani d . . . 1 . .
O O1 1.1109(3) 0.58524(16) 0.80872(18) 0.0297(5) Uani d . . . 1 . .
O O3 0.4059(4) 0.44356(19) 0.7191(2) 0.0293(5) Uani d . . . 1 . .
H H8 0.314221 0.478966 0.747568 0.044 Uiso calc U . R 1 . .
O O5 -0.2370(3) 0.74364(15) 0.37848(18) 0.0258(5) Uani d . . . 1 . .
H H6 -0.28036 0.80109 0.362632 0.039 Uiso calc U . R 1 . .
O O2 0.8539(3) 0.51263(17) 0.70611(19) 0.0308(5) Uani d . . . 1 . .
N N1 0.6496(3) 0.68094(17) 0.65685(18) 0.0179(4) Uani d . . . 1 . .
C C7 -0.0488(4) 0.7506(2) 0.4353(2) 0.0200(5) Uani d . . . 1 . .
C C3 0.5361(4) 0.7581(2) 0.6250(2) 0.0193(5) Uani d . . . 1 . .
H H3 0.581402 0.82257 0.648215 0.023 Uiso calc U . R 1 . .
C C4 0.3435(4) 0.7517(2) 0.5557(2) 0.0180(5) Uani d . . . 1 . .
C C2 0.8421(4) 0.6949(2) 0.7269(2) 0.0189(5) Uani d . . . 1 . .
H H1 0.807834 0.727083 0.798503 0.023 Uiso calc U . R 1 . .
H H2 0.940285 0.738723 0.687824 0.023 Uiso calc U . R 1 . .
C C5 0.2274(4) 0.8425(2) 0.5361(2) 0.0212(5) Uani d . . . 1 . .
H H4 0.282406 0.903597 0.564479 0.025 Uiso calc U . R 1 . .
C C9 0.2619(4) 0.6597(2) 0.5064(2) 0.0183(5) Uani d . . . 1 . .
C C1 0.9437(4) 0.5909(2) 0.7496(2) 0.0218(6) Uani d . . . 1 . .
C C8 0.0628(4) 0.6605(2) 0.4520(2) 0.0195(5) Uani d . . . 1 . .
H H7 0.003639 0.59929 0.426362 0.023 Uiso calc U . R 1 . .
C C6 0.0347(4) 0.8444(2) 0.4764(2) 0.0227(6) Uani d . . . 1 . .
H H5 -0.037459 0.905469 0.463695 0.027 Uiso calc U . R 1 . .
H H9 0.355(6) 0.392(3) 0.692(3) 0.036(10) Uiso d . . . 1 . .

loop_
_atom_site_aniso_label
_atom_site_aniso_U_11
_atom_site_aniso_U_22
_atom_site_aniso_U_33
_atom_site_aniso_U_12
_atom_site_aniso_U_13
_atom_site_aniso_U_23
Cu1 0.0204(3) 0.0173(3) 0.0290(3) 0.00230(11) -0.01390(16) -0.00367(11)
O4 0.0215(9) 0.0199(10) 0.0271(10) 0.0057(8) -0.0119(8) -0.0076(8)
O1 0.0231(10) 0.0268(11) 0.0381(11) 0.0023(8) -0.0166(9) -0.0054(9)
O3 0.0254(11) 0.0327(12) 0.0298(11) -0.0004(9) -0.0005(9) 0.0006(9)
O5 0.0196(10) 0.0230(10) 0.0341(11) 0.0018(8) -0.0114(8) 0.0035(8)
O2 0.0287(11) 0.0208(10) 0.0416(12) 0.0023(9) -0.0195(9) -0.0077(9)
N1 0.0153(10) 0.0193(11) 0.0187(10) 0.0004(8) -0.0035(8) -0.0025(8)
C7 0.0155(12) 0.0247(13) 0.0195(13) 0.0026(10) -0.0033(10) 0.0020(9)
C3 0.0183(12) 0.0191(12) 0.0204(12) -0.0015(10) -0.0006(10) -0.0045(9)
C4 0.0179(12) 0.0197(12) 0.0163(12) 0.0000(10) -0.0012(9) -0.0017(9)
C2 0.0163(12) 0.0193(12) 0.0209(12) -0.0006(10) -0.0031(10) -0.0010(9)
C5 0.0230(13) 0.0162(12) 0.0243(13) 0.0002(10) -0.0024(10) -0.0003(10)
C9 0.0177(12) 0.0189(12) 0.0181(11) 0.0018(10) -0.0013(9) -0.0028(9)
C1 0.0194(12) 0.0220(14) 0.0236(13) 0.0038(10) -0.0054(10) -0.0034(10)
C8 0.0179(12) 0.0194(13) 0.0210(12) 0.0016(10) -0.0044(9) -0.0025(9)
C6 0.0223(13) 0.0193(13) 0.0263(14) 0.0047(10) -0.0023(11) 0.0008(10)

loop_
_atom_type_symbol
_atom_type_description
_atom_type_scat_dispersion_real
_atom_type_scat_dispersion_imag
_atom_type_scat_source
C C 0.0033 0.0016 'International Tables Vol C Tables 4.2.6.8 and 6.1.1.4'
H H 0.0000 0.0000 'International Tables Vol C Tables 4.2.6.8 and 6.1.1.4'
Cu Cu 0.3201 1.2651 'International Tables Vol C Tables 4.2.6.8 and 6.1.1.4'
N N 0.0061 0.0033 'International Tables Vol C Tables 4.2.6.8 and 6.1.1.4'
O O 0.0106 0.0060 'International Tables Vol C Tables 4.2.6.8 and 6.1.1.4'

loop_
_geom_angle_atom_site_label_1
_geom_angle_atom_site_label_2
_geom_angle_atom_site_label_3
_geom_angle_site_symmetry_1
_geom_angle_site_symmetry_3
_geom_angle
_geom_angle_publ_flag
O4 Cu1 O2 . . 176.66(10) ?
O4 Cu1 N1 . . 93.94(9) ?
O2 Cu1 N1 . . 84.61(9) ?
O4 Cu1 O4 . 3_666 78.51(9) ?
O2 Cu1 O4 . 3_666 101.27(9) ?
N1 Cu1 O4 . 3_666 149.94(9) ?
O4 Cu1 O3 . . 92.01(9) ?
O2 Cu1 O3 . . 91.32(10) ?
N1 Cu1 O3 . . 117.15(9) ?
O4 Cu1 O3 3_666 . 92.35(9) ?
C9 O4 Cu1 . . 126.21(16) ?
C9 O4 Cu1 . 3_666 130.21(16) ?
Cu1 O4 Cu1 . 3_666 101.49(9) ?
Cu1 O3 H8 . . 109.5 ?
Cu1 O3 H9 . . 118.(3) ?
H8 O3 H9 . . 110.8 ?
C7 O5 H6 . . 109.5 ?
C1 O2 Cu1 . . 115.37(19) ?
C3 N1 C2 . . 120.9(2) ?
C3 N1 Cu1 . . 126.15(18) ?
C2 N1 Cu1 . . 112.76(16) ?
O5 C7 C8 . . 116.7(2) ?
O5 C7 C6 . . 122.8(2) ?
C8 C7 C6 . . 120.5(2) ?
N1 C3 C4 . . 124.8(2) ?
N1 C3 H3 . . 117.6 ?
C4 C3 H3 . . 117.6 ?
C5 C4 C9 . . 117.7(2) ?
C5 C4 C3 . . 117.9(2) ?
C9 C4 C3 . . 124.4(2) ?
N1 C2 C1 . . 109.0(2) ?
N1 C2 H1 . . 109.9 ?
C1 C2 H1 . . 109.9 ?
N1 C2 H2 . . 109.9 ?
C1 C2 H2 . . 109.9 ?
H1 C2 H2 . . 108.3 ?
C6 C5 C4 . . 122.8(2) ?
C6 C5 H4 . . 118.6 ?
C4 C5 H4 . . 118.6 ?
O4 C9 C8 . . 118.3(2) ?
O4 C9 C4 . . 122.3(2) ?
C8 C9 C4 . . 119.4(2) ?
O1 C1 O2 . . 122.4(3) ?
O1 C1 C2 . . 119.7(2) ?
O2 C1 C2 . . 118.0(2) ?
C7 C8 C9 . . 121.3(2) ?
C7 C8 H7 . . 119.4 ?
C9 C8 H7 . . 119.4 ?
C5 C6 C7 . . 118.0(2) ?
C5 C6 H5 . . 121.0 ?
C7 C6 H5 . . 121.0 ?

loop_
_geom_bond_atom_site_label_1
_geom_bond_atom_site_label_2
_geom_bond_site_symmetry_2
_geom_bond_distance
_geom_bond_publ_flag
Cu1 O4 . 1.9173(19) ?
Cu1 O2 . 1.935(2) ?
Cu1 N1 . 1.942(2) ?
Cu1 O4 3_666 2.037(2) ?
Cu1 O3 . 2.219(2) ?
O4 C9 . 1.340(3) ?
O1 C1 . 1.248(3) ?
O3 H8 . 0.82 ?
O3 H9 . 0.80(4) ?
O5 C7 . 1.349(3) ?
O5 H6 . 0.82 ?
O2 C1 . 1.271(3) ?
N1 C3 . 1.288(4) ?
N1 C2 . 1.459(3) ?
C7 C8 . 1.386(4) ?
C7 C6 . 1.416(4) ?
C3 C4 . 1.446(4) ?
C3 H3 . 0.93 ?
C4 C5 . 1.412(4) ?
C4 C9 . 1.427(4) ?
C2 C1 . 1.525(4) ?
C2 H1 . 0.97 ?
C2 H2 . 0.97 ?
C5 C6 . 1.387(4) ?
C5 H4 . 0.93 ?
C9 C8 . 1.394(3) ?
C8 H7 . 0.93 ?
C6 H5 . 0.93 ?
